data_7022758
loop_
_publ_author_name
'Sabourin, Kyle J.'
'Malcolm, Adam C.'
'McDonald, Robert'
'Ferguson, Michael J.'
'Rivard, Eric'

_publ_section_title
;
 Metal-free dehydrogenation of amine-boranes by an N-heterocyclic carbene.
;
_journal_issue 13
_journal_name_full 'Dalton transactions (Cambridge, England : 2003)'
_journal_page_first 4625
_journal_page_last 4632
_journal_paper_doi 10.1039/c3dt32988g
_journal_volume 42
_journal_year 2013
_chemical_formula_moiety 'C31 H51 B2 N3, 1.5(C4 H8 O)'
_chemical_formula_sum 'C37 H63 B2 N3 O1.5'
_chemical_formula_weight 595.52
_chemical_name_common 3
_chemical_name_systematic
;
?
;
_space_group_IT_number 14
_symmetry_cell_setting monoclinic
_symmetry_space_group_name_Hall '-P 2yn'
_symmetry_space_group_name_H-M 'P 1 21/n 1'
_atom_sites_solution_hydrogens geom
_atom_sites_solution_primary direct
_atom_sites_solution_secondary difmap
_audit_creation_method SHELXL-97
_cell_angle_alpha 90.00
_cell_angle_beta 107.4379(18)
_cell_angle_gamma 90.00
_cell_formula_units_Z 4
_cell_length_a 16.8935(5)
_cell_length_b 13.6955(4)
_cell_length_c 17.7459(5)
_cell_measurement_reflns_used 9806
_cell_measurement_temperature 173(2)
_cell_measurement_theta_max 68.90
_cell_measurement_theta_min 4.15
_cell_volume 3917.1(2)
_computing_cell_refinement 'Bruker SAINT'
_computing_data_collection 'Bruker APEX2'
_computing_data_reduction 'Bruker SAINT'
_computing_molecular_graphics 'Bruker SHELXTL'
_computing_publication_material 'Bruker SHELXTL'
_computing_structure_refinement 'SHELXL-97 (Sheldrick, 2008)'
_computing_structure_solution 'SHELXD (Schneider & Sheldrick, 2002)'
_diffrn_ambient_temperature 173(2)
_diffrn_measured_fraction_theta_full 0.960
_diffrn_measured_fraction_theta_max 0.953
_diffrn_measurement_device_type 'Bruker APEX-II CCD'
_diffrn_measurement_method '\f and \w scans'
_diffrn_radiation_monochromator graphite
_diffrn_radiation_source 'fine-focus sealed tube'
_diffrn_radiation_type CuK\a
_diffrn_radiation_wavelength 1.54178
_diffrn_reflns_av_R_equivalents 0.0358
_diffrn_reflns_limit_h_max 20
_diffrn_reflns_limit_h_min -20
_diffrn_reflns_limit_k_max 16
_diffrn_reflns_limit_k_min -16
_diffrn_reflns_limit_l_max 21
_diffrn_reflns_limit_l_min -21
_diffrn_reflns_number 26141
_diffrn_reflns_theta_full 68.00
_diffrn_reflns_theta_max 69.88
_diffrn_reflns_theta_min 3.17
_exptl_absorpt_coefficient_mu 0.452
_exptl_absorpt_correction_T_max 0.9554
_exptl_absorpt_correction_T_min 0.7885
_exptl_absorpt_correction_type integration
_exptl_absorpt_process_details 'SADABS (Sheldrick, 2008)'
_exptl_crystal_colour colourless
_exptl_crystal_density_diffrn 1.010
_exptl_crystal_density_method 'not measured'
_exptl_crystal_description prism
_exptl_crystal_F_000 1312
_exptl_crystal_size_max 0.55
_exptl_crystal_size_mid 0.32
_exptl_crystal_size_min 0.10
_platon_squeeze_details
;
Attempts to refine peaks of residual electron density as
disordered or partial-occupancy solvent tetrahydrofuran oxygen or
carbon atoms were unsuccessful. The data were corrected for
disordered electron density through use of the SQUEEZE procedure
(Sluis, P. van der; Spek, A. L. Acta Crystallogr. 1990, A46, 194-201)
as implemented in PLATON (Spek, A. L. Acta Crystallogr. 1990, A46,
C34; Spek, A. L. J. Appl. Cryst. 2003, 36, 7-13. PLATON - a
multipurpose crystallographic tool. Utrecht University, Utrecht, The
Netherlands). A total solvent-accessible void volume of 1174.0 cubic
Angstroms with a total electron count of 244 (consistent with 6
molecules of solvent tetrahydrofuran, or 1.5 molecules per formula
unit of the molecule of interest) was found in the unit cell.
;
_refine_diff_density_max 0.205
_refine_diff_density_min -0.182
_refine_diff_density_rms 0.033
_refine_ls_extinction_method none
_refine_ls_goodness_of_fit_ref 1.075
_refine_ls_hydrogen_treatment mixed
_refine_ls_matrix_type full
_refine_ls_number_parameters 349
_refine_ls_number_reflns 7069
_refine_ls_number_restraints 0
_refine_ls_restrained_S_all 1.075
_refine_ls_R_factor_all 0.0503
_refine_ls_R_factor_gt 0.0454
_refine_ls_shift/su_max 0.000
_refine_ls_shift/su_mean 0.000
_refine_ls_structure_factor_coef Fsqd
_refine_ls_weighting_details 'calc w=1/[\s^2^(Fo^2^)+(0.0757P)^2^+0.4605P] where P=(Fo^2^+2Fc^2^)/3'
_refine_ls_weighting_scheme calc
_refine_ls_wR_factor_gt 0.1296
_refine_ls_wR_factor_ref 0.1344
_reflns_number_gt 6132
_reflns_number_total 7069
_reflns_threshold_expression I>2\s(I)
_cod_data_source_file c3dt32988g.txt
_cod_data_source_block riv12b9
_cod_depositor_comments
;
The following automatic conversions were performed:

'_symmetry_cell_setting' value 'Monoclinic' changed to 'monoclinic'
according to /home/saulius/struct/CIF-dictionaries/cif_core.dic
dictionary named 'cif_core.dic' version 2.4.2 from 2011-04-26.

Automatic conversion script
Id: cif_fix_values 1891 2012-01-12 08:04:46Z andrius 
;
_cod_original_sg_symbol_H-M 'P 21/n'
_cod_database_code 7022758
_diffrn_reflns_av_unetl/netl 0.0382

loop_
_symmetry_equiv_pos_as_xyz
'x, y, z'
'-x+1/2, y+1/2, -z+1/2'
'-x, -y, -z'
'x-1/2, -y-1/2, z-1/2'

loop_
_atom_site_label
_atom_site_type_symbol
_atom_site_fract_x
_atom_site_fract_y
_atom_site_fract_z
_atom_site_U_iso_or_equiv
_atom_site_adp_type
_atom_site_occupancy
_atom_site_symmetry_multiplicity
_atom_site_calc_flag
_atom_site_refinement_flags
N1 N 0.20079(5) -0.04760(6) 0.29548(5) 0.0296(2) Uani 1 1 d .
N2 N 0.08705(5) -0.01413(6) 0.20539(5) 0.0280(2) Uani 1 1 d .
N3 N 0.15328(6) 0.13298(7) 0.39556(5) 0.0348(2) Uani 1 1 d .
H3N H 0.2080(9) 0.1030(10) 0.4113(8) 0.045(4) Uiso 1 1 d .
C1 C 0.12732(6) -0.00009(7) 0.28290(6) 0.0287(2) Uani 1 1 d .
C2 C 0.20636(7) -0.09006(8) 0.22651(6) 0.0330(2) Uani 1 1 d .
H2 H 0.2516 -0.1269 0.2202 0.040 Uiso 1 1 calc R
C3 C 0.13529(7) -0.06905(7) 0.17024(6) 0.0323(2) Uani 1 1 d .
H3 H 0.1208 -0.0882 0.1164 0.039 Uiso 1 1 calc R
C4 C 0.13986(8) 0.15662(9) 0.47497(7) 0.0422(3) Uani 1 1 d .
C5 C 0.16474(11) 0.06859(12) 0.52935(8) 0.0596(4) Uani 1 1 d .
H5A H 0.2234 0.0536 0.5374 0.071 Uiso 1 1 calc R
H5B H 0.1308 0.0122 0.5053 0.071 Uiso 1 1 calc R
H5C H 0.1560 0.0833 0.5803 0.071 Uiso 1 1 calc R
C6 C 0.19453(11) 0.24232(12) 0.51302(9) 0.0636(4) Uani 1 1 d .
H6A H 0.1789 0.3000 0.4791 0.076 Uiso 1 1 calc R
H6B H 0.2528 0.2261 0.5198 0.076 Uiso 1 1 calc R
H6C H 0.1872 0.2561 0.5647 0.076 Uiso 1 1 calc R
C7 C 0.04957(9) 0.18267(13) 0.46269(9) 0.0596(4) Uani 1 1 d .
H7A H 0.0350 0.2403 0.4286 0.071 Uiso 1 1 calc R
H7B H 0.0411 0.1968 0.5139 0.071 Uiso 1 1 calc R
H7C H 0.0143 0.1277 0.4377 0.071 Uiso 1 1 calc R
C11 C 0.25939(7) -0.06132(7) 0.37332(6) 0.0316(2) Uani 1 1 d .
C12 C 0.32867(7) 0.00014(7) 0.39749(7) 0.0353(3) Uani 1 1 d .
C13 C 0.37985(7) -0.01058(8) 0.47523(7) 0.0416(3) Uani 1 1 d .
H13 H 0.4267 0.0308 0.4943 0.050 Uiso 1 1 calc R
C14 C 0.36344(8) -0.08011(9) 0.52462(7) 0.0449(3) Uani 1 1 d .
H14 H 0.3983 -0.0851 0.5776 0.054 Uiso 1 1 calc R
C15 C 0.29689(8) -0.14256(9) 0.49782(7) 0.0431(3) Uani 1 1 d .
H15 H 0.2874 -0.1913 0.5322 0.052 Uiso 1 1 calc R
C16 C 0.24339(7) -0.13526(8) 0.42119(7) 0.0364(3) Uani 1 1 d .
C17 C 0.35065(7) 0.07132(8) 0.34160(8) 0.0423(3) Uani 1 1 d .
H17 H 0.2988 0.0870 0.2983 0.051 Uiso 1 1 calc R
C18 C 0.38694(9) 0.16699(10) 0.38169(10) 0.0592(4) Uani 1 1 d .
H18A H 0.3470 0.1980 0.4044 0.071 Uiso 1 1 calc R
H18B H 0.3986 0.2108 0.3427 0.071 Uiso 1 1 calc R
H18C H 0.4385 0.1535 0.4237 0.071 Uiso 1 1 calc R
C19 C 0.41156(9) 0.02249(10) 0.30450(8) 0.0501(3) Uani 1 1 d .
H19A H 0.3877 -0.0388 0.2792 0.060 Uiso 1 1 calc R
H19B H 0.4638 0.0088 0.3457 0.060 Uiso 1 1 calc R
H19C H 0.4222 0.0662 0.2649 0.060 Uiso 1 1 calc R
C20 C 0.17383(8) -0.20904(9) 0.39105(8) 0.0460(3) Uani 1 1 d .
H20 H 0.1334 -0.1808 0.3428 0.055 Uiso 1 1 calc R
C21 C 0.12696(12) -0.23132(13) 0.44958(12) 0.0726(5) Uani 1 1 d .
H21A H 0.0820 -0.2773 0.4259 0.087 Uiso 1 1 calc R
H21B H 0.1037 -0.1708 0.4634 0.087 Uiso 1 1 calc R
H21C H 0.1649 -0.2603 0.4973 0.087 Uiso 1 1 calc R
C22 C 0.20824(11) -0.30283(12) 0.36653(11) 0.0668(4) Uani 1 1 d .
H22A H 0.2356 -0.2878 0.3264 0.080 Uiso 1 1 calc R
H22B H 0.1627 -0.3489 0.3448 0.080 Uiso 1 1 calc R
H22C H 0.2485 -0.3320 0.4127 0.080 Uiso 1 1 calc R
C31 C 0.00122(6) 0.01062(7) 0.16478(6) 0.0307(2) Uani 1 1 d .
C32 C -0.01552(7) 0.09161(8) 0.11476(6) 0.0348(3) Uani 1 1 d .
C33 C -0.09859(8) 0.10888(9) 0.07261(7) 0.0447(3) Uani 1 1 d .
H33 H -0.1123 0.1635 0.0381 0.054 Uiso 1 1 calc R
C34 C -0.16078(8) 0.04831(10) 0.08009(8) 0.0495(3) Uani 1 1 d .
H34 H -0.2167 0.0610 0.0503 0.059 Uiso 1 1 calc R
C35 C -0.14254(8) -0.03073(10) 0.13061(7) 0.0439(3) Uani 1 1 d .
H35 H -0.1862 -0.0714 0.1357 0.053 Uiso 1 1 calc R
C36 C -0.06074(7) -0.05181(8) 0.17443(6) 0.0347(2) Uani 1 1 d .
C37 C 0.05185(8) 0.15794(8) 0.10341(6) 0.0384(3) Uani 1 1 d .
H37 H 0.1058 0.1373 0.1416 0.046 Uiso 1 1 calc R
C38 C 0.03727(10) 0.26494(9) 0.11989(8) 0.0527(3) Uani 1 1 d .
H38A H 0.0831 0.3047 0.1136 0.063 Uiso 1 1 calc R
H38B H 0.0344 0.2715 0.1740 0.063 Uiso 1 1 calc R
H38C H -0.0150 0.2872 0.0826 0.063 Uiso 1 1 calc R
C39 C 0.05879(9) 0.14604(10) 0.02017(7) 0.0481(3) Uani 1 1 d .
H39A H 0.1031 0.1883 0.0137 0.058 Uiso 1 1 calc R
H39B H 0.0061 0.1643 -0.0185 0.058 Uiso 1 1 calc R
H39C H 0.0716 0.0779 0.0118 0.058 Uiso 1 1 calc R
C40 C -0.04315(7) -0.13972(9) 0.22898(7) 0.0397(3) Uani 1 1 d .
H40 H 0.0183 -0.1440 0.2538 0.048 Uiso 1 1 calc R
C41 C -0.08299(10) -0.12861(12) 0.29505(8) 0.0576(4) Uani 1 1 d .
H41A H -0.0692 -0.1854 0.3301 0.069 Uiso 1 1 calc R
H41B H -0.1434 -0.1241 0.2722 0.069 Uiso 1 1 calc R
H41C H -0.0621 -0.0692 0.3253 0.069 Uiso 1 1 calc R
C42 C -0.07182(10) -0.23449(9) 0.18362(8) 0.0501(3) Uani 1 1 d .
H42A H -0.0585 -0.2898 0.2203 0.060 Uiso 1 1 calc R
H42B H -0.0435 -0.2425 0.1432 0.060 Uiso 1 1 calc R
H42C H -0.1319 -0.2319 0.1582 0.060 Uiso 1 1 calc R
B1 B 0.09074(8) 0.05261(9) 0.34636(7) 0.0350(3) Uani 1 1 d .
H1BA H 0.0305(9) 0.0865(10) 0.3138(8) 0.045(4) Uiso 1 1 d .
H1BB H 0.0806(8) -0.0071(10) 0.3860(8) 0.041(3) Uiso 1 1 d .
B2 B 0.15810(11) 0.22440(10) 0.33951(9) 0.0471(3) Uani 1 1 d .
H2BA H 0.2160(10) 0.2698(11) 0.3712(10) 0.059(4) Uiso 1 1 d .
H2BB H 0.1672(9) 0.1906(10) 0.2838(8) 0.045(4) Uiso 1 1 d .
H2BC H 0.0999(10) 0.2674(11) 0.3278(9) 0.059(4) Uiso 1 1 d .

loop_
_atom_site_aniso_label
_atom_site_aniso_U_11
_atom_site_aniso_U_22
_atom_site_aniso_U_33
_atom_site_aniso_U_23
_atom_site_aniso_U_13
_atom_site_aniso_U_12
N1 0.0302(4) 0.0290(4) 0.0267(4) -0.0019(3) 0.0043(4) 0.0004(3)
N2 0.0302(4) 0.0277(4) 0.0238(4) -0.0017(3) 0.0045(4) -0.0011(3)
N3 0.0357(5) 0.0390(5) 0.0289(4) -0.0072(4) 0.0084(4) 0.0003(4)
C1 0.0305(5) 0.0265(5) 0.0266(5) -0.0005(4) 0.0044(4) -0.0023(4)
C2 0.0347(5) 0.0320(5) 0.0321(5) -0.0052(4) 0.0098(5) 0.0004(4)
C3 0.0370(6) 0.0322(5) 0.0271(5) -0.0053(4) 0.0086(4) -0.0015(4)
C4 0.0441(6) 0.0516(7) 0.0312(5) -0.0126(5) 0.0116(5) 0.0000(5)
C5 0.0784(10) 0.0689(9) 0.0329(6) -0.0026(6) 0.0191(7) 0.0066(8)
C6 0.0712(10) 0.0726(10) 0.0473(8) -0.0286(7) 0.0184(7) -0.0166(8)
C7 0.0510(8) 0.0817(10) 0.0493(7) -0.0179(7) 0.0201(7) 0.0091(7)
C11 0.0307(5) 0.0321(5) 0.0280(5) -0.0013(4) 0.0026(4) 0.0040(4)
C12 0.0329(5) 0.0306(5) 0.0372(6) -0.0021(4) 0.0026(5) 0.0032(4)
C13 0.0356(6) 0.0396(6) 0.0403(6) -0.0058(5) -0.0026(5) 0.0022(5)
C14 0.0442(7) 0.0518(7) 0.0310(6) -0.0002(5) -0.0005(5) 0.0095(5)
C15 0.0424(6) 0.0489(7) 0.0354(6) 0.0085(5) 0.0074(5) 0.0076(5)
C16 0.0340(6) 0.0385(6) 0.0349(6) 0.0029(4) 0.0075(5) 0.0038(4)
C17 0.0351(6) 0.0356(6) 0.0478(7) 0.0076(5) 0.0000(5) -0.0022(4)
C18 0.0525(8) 0.0372(6) 0.0816(10) 0.0021(6) 0.0104(7) -0.0070(6)
C19 0.0475(7) 0.0503(7) 0.0508(7) 0.0085(6) 0.0124(6) -0.0055(6)
C20 0.0388(6) 0.0470(7) 0.0466(7) 0.0129(5) 0.0044(5) -0.0049(5)
C21 0.0722(10) 0.0635(9) 0.0963(13) 0.0005(9) 0.0466(10) -0.0163(8)
C22 0.0661(10) 0.0624(9) 0.0721(10) -0.0230(8) 0.0209(8) -0.0223(7)
C31 0.0309(5) 0.0323(5) 0.0248(5) -0.0048(4) 0.0023(4) -0.0002(4)
C32 0.0389(6) 0.0324(5) 0.0288(5) -0.0027(4) 0.0038(5) 0.0013(4)
C33 0.0439(7) 0.0403(6) 0.0421(6) 0.0043(5) 0.0009(5) 0.0084(5)
C34 0.0346(6) 0.0556(7) 0.0502(7) 0.0020(6) 0.0003(6) 0.0078(5)
C35 0.0322(6) 0.0526(7) 0.0436(6) -0.0017(5) 0.0066(5) -0.0027(5)
C36 0.0328(6) 0.0401(6) 0.0295(5) -0.0034(4) 0.0066(5) -0.0018(4)
C37 0.0464(6) 0.0325(5) 0.0299(5) 0.0022(4) 0.0017(5) -0.0036(5)
C38 0.0735(9) 0.0346(6) 0.0449(7) -0.0006(5) 0.0098(7) -0.0044(6)
C39 0.0575(8) 0.0470(7) 0.0377(6) -0.0014(5) 0.0109(6) -0.0103(6)
C40 0.0364(6) 0.0471(6) 0.0325(5) 0.0037(5) 0.0058(5) -0.0073(5)
C41 0.0717(10) 0.0651(9) 0.0398(7) -0.0046(6) 0.0227(7) -0.0200(7)
C42 0.0619(8) 0.0432(7) 0.0451(7) 0.0017(5) 0.0158(6) -0.0022(6)
B1 0.0329(6) 0.0403(6) 0.0298(6) -0.0066(5) 0.0063(5) 0.0001(5)
B2 0.0602(9) 0.0383(7) 0.0436(7) -0.0016(6) 0.0170(7) 0.0004(6)

loop_
_atom_type_symbol
_atom_type_description
_atom_type_scat_dispersion_real
_atom_type_scat_dispersion_imag
_atom_type_scat_source
C C 0.0181 0.0091 'International Tables Vol C Tables 4.2.6.8 and 6.1.1.4'
H H 0.0000 0.0000 'International Tables Vol C Tables 4.2.6.8 and 6.1.1.4'
B B 0.0090 0.0039 'International Tables Vol C Tables 4.2.6.8 and 6.1.1.4'
N N 0.0311 0.0180 'International Tables Vol C Tables 4.2.6.8 and 6.1.1.4'
O O 0.0492 0.0322 'International Tables Vol C Tables 4.2.6.8 and 6.1.1.4'

loop_
_geom_angle_atom_site_label_1
_geom_angle_atom_site_label_2
_geom_angle_atom_site_label_3
_geom_angle
C1 N1 C2 110.90(8)
C1 N1 C11 123.20(9)
C2 N1 C11 125.45(9)
C1 N2 C3 110.49(8)
C1 N2 C31 126.46(9)
C3 N2 C31 122.48(8)
C4 N3 B1 113.25(9)
C4 N3 B2 116.90(9)
B1 N3 B2 110.21(9)
C4 N3 H3N 102.4(8)
B1 N3 H3N 106.4(8)
B2 N3 H3N 106.5(8)
N2 C1 N1 104.79(9)
N2 C1 B1 126.42(9)
N1 C1 B1 128.54(9)
C3 C2 N1 106.56(9)
C2 C3 N2 107.26(9)
C7 C4 C6 109.44(12)
C7 C4 C5 110.61(13)
C6 C4 C5 108.31(12)
C7 C4 N3 109.76(10)
C6 C4 N3 109.56(11)
C5 C4 N3 109.13(10)
C16 C11 C12 123.01(10)
C16 C11 N1 118.11(9)
C12 C11 N1 118.88(9)
C13 C12 C11 116.86(11)
C13 C12 C17 120.86(10)
C11 C12 C17 122.20(10)
C14 C13 C12 121.14(11)
C13 C14 C15 120.54(11)
C14 C15 C16 121.05(11)
C15 C16 C11 117.25(11)
C15 C16 C20 120.19(11)
C11 C16 C20 122.48(10)
C12 C17 C18 112.94(11)
C12 C17 C19 109.19(9)
C18 C17 C19 110.30(11)
C21 C20 C16 113.62(12)
C21 C20 C22 110.38(12)
C16 C20 C22 109.84(11)
C32 C31 C36 123.12(10)
C32 C31 N2 118.87(10)
C36 C31 N2 117.91(9)
C31 C32 C33 117.01(11)
C31 C32 C37 122.94(10)
C33 C32 C37 120.03(10)
C34 C33 C32 121.29(11)
C33 C34 C35 120.48(11)
C34 C35 C36 120.95(12)
C35 C36 C31 117.15(10)
C35 C36 C40 119.39(11)
C31 C36 C40 123.46(10)
C32 C37 C39 110.08(9)
C32 C37 C38 112.25(11)
C39 C37 C38 110.57(10)
C36 C40 C41 111.36(11)
C36 C40 C42 111.56(9)
C41 C40 C42 110.28(10)
N3 B1 C1 111.28(9)
N3 B1 H1BA 110.5(7)
N3 B1 H1BB 111.1(7)
C1 B1 H1BA 108.0(7)
C1 B1 H1BB 105.9(7)
H1BA B1 H1BB 110.0(10)
N3 B2 H2BA 108.0(8)
N3 B2 H2BB 105.3(7)
N3 B2 H2BC 108.7(8)
H2BA B2 H2BB 108.9(11)
H2BA B2 H2BC 112.3(11)
H2BB B2 H2BC 113.2(11)

loop_
_geom_bond_atom_site_label_1
_geom_bond_atom_site_label_2
_geom_bond_distance
N1 C1 1.3592(13)
N1 C2 1.3835(13)
N1 C11 1.4505(13)
N2 C1 1.3530(13)
N2 C3 1.3871(14)
N2 C31 1.4527(13)
N3 C4 1.5276(14)
N3 B1 1.5929(15)
N3 B2 1.6162(17)
N3 H3N 0.972(15)
C1 B1 1.6088(16)
C2 C3 1.3428(15)
C4 C7 1.5172(19)
C4 C6 1.5208(18)
C4 C5 1.5226(19)
C11 C16 1.3991(16)
C11 C12 1.4005(15)
C12 C13 1.3991(16)
C12 C17 1.5142(17)
C13 C14 1.3774(19)
C14 C15 1.3789(19)
C15 C16 1.3927(16)
C16 C20 1.5204(17)
C17 C18 1.5289(17)
C17 C19 1.531(2)
C20 C21 1.514(2)
C20 C22 1.526(2)
C31 C32 1.3956(15)
C31 C36 1.4011(16)
C32 C33 1.3984(16)
C32 C37 1.5160(16)
C33 C34 1.376(2)
C34 C35 1.3802(19)
C35 C36 1.3977(16)
C36 C40 1.5175(16)
C37 C39 1.5251(17)
C37 C38 1.5287(17)
C40 C41 1.5244(19)
C40 C42 1.5275(17)
B1 H1BA 1.111(14)
B1 H1BB 1.125(13)
B2 H2BA 1.153(16)
B2 H2BB 1.142(14)
B2 H2BC 1.110(16)

loop_
_geom_torsion_atom_site_label_1
_geom_torsion_atom_site_label_2
_geom_torsion_atom_site_label_3
_geom_torsion_atom_site_label_4
_geom_torsion
C3 N2 C1 N1 -0.47(11)
C31 N2 C1 N1 170.97(9)
C3 N2 C1 B1 -175.13(10)
C31 N2 C1 B1 -3.68(16)
C2 N1 C1 N2 0.43(11)
C11 N1 C1 N2 -172.25(9)
C2 N1 C1 B1 174.93(10)
C11 N1 C1 B1 2.25(16)
C1 N1 C2 C3 -0.22(12)
C11 N1 C2 C3 172.25(10)
N1 C2 C3 N2 -0.08(12)
C1 N2 C3 C2 0.35(12)
C31 N2 C3 C2 -171.49(9)
B1 N3 C4 C7 -52.81(14)
B2 N3 C4 C7 76.94(14)
B1 N3 C4 C6 -173.01(11)
B2 N3 C4 C6 -43.26(15)
B1 N3 C4 C5 68.55(13)
B2 N3 C4 C5 -161.69(12)
C1 N1 C11 C16 78.70(13)
C2 N1 C11 C16 -92.90(13)
C1 N1 C11 C12 -100.72(12)
C2 N1 C11 C12 87.69(13)
C16 C11 C12 C13 -4.39(17)
N1 C11 C12 C13 174.99(9)
C16 C11 C12 C17 172.33(11)
N1 C11 C12 C17 -8.28(16)
C11 C12 C13 C14 1.51(17)
C17 C12 C13 C14 -175.26(11)
C12 C13 C14 C15 1.50(19)
C13 C14 C15 C16 -1.8(2)
C14 C15 C16 C11 -0.90(18)
C14 C15 C16 C20 175.92(12)
C12 C11 C16 C15 4.11(17)
N1 C11 C16 C15 -175.28(10)
C12 C11 C16 C20 -172.63(11)
N1 C11 C16 C20 7.98(16)
C13 C12 C17 C18 -39.26(15)
C11 C12 C17 C18 144.15(12)
C13 C12 C17 C19 83.85(13)
C11 C12 C17 C19 -92.74(13)
C15 C16 C20 C21 44.37(17)
C11 C16 C20 C21 -138.98(13)
C15 C16 C20 C22 -79.81(15)
C11 C16 C20 C22 96.84(14)
C1 N2 C31 C32 105.73(12)
C3 N2 C31 C32 -83.78(12)
C1 N2 C31 C36 -77.89(13)
C3 N2 C31 C36 92.60(12)
C36 C31 C32 C33 -0.52(16)
N2 C31 C32 C33 175.66(10)
C36 C31 C32 C37 -178.90(10)
N2 C31 C32 C37 -2.71(15)
C31 C32 C33 C34 -0.25(18)
C37 C32 C33 C34 178.18(12)
C32 C33 C34 C35 0.9(2)
C33 C34 C35 C36 -0.8(2)
C34 C35 C36 C31 0.09(18)
C34 C35 C36 C40 -179.64(12)
C32 C31 C36 C35 0.59(16)
N2 C31 C36 C35 -175.62(10)
C32 C31 C36 C40 -179.69(10)
N2 C31 C36 C40 4.10(15)
C31 C32 C37 C39 111.17(12)
C33 C32 C37 C39 -67.16(14)
C31 C32 C37 C38 -125.21(11)
C33 C32 C37 C38 56.46(14)
C35 C36 C40 C41 -63.48(14)
C31 C36 C40 C41 116.81(12)
C35 C36 C40 C42 60.21(15)
C31 C36 C40 C42 -119.50(12)
C4 N3 B1 C1 -157.67(9)
B2 N3 B1 C1 69.27(12)
N2 C1 B1 N3 -130.68(10)
N1 C1 B1 N3 55.93(14)

loop_
_platon_squeeze_void_nr
_platon_squeeze_void_average_x
_platon_squeeze_void_average_y
_platon_squeeze_void_average_z
_platon_squeeze_void_volume
_platon_squeeze_void_count_electrons
_platon_squeeze_void_content
1 0.307 -0.151 0.807 1174 244 ' '
